data_4084846
loop_
_publ_author_name
'Gorgas, Nikolaus'
'St\"oger, Berthold'
'Veiros, Luis F.'
'Pittenauer, Ernst'
'Allmaier, G\"unter'
'Kirchner, Karl'

_publ_section_title
;
 Efficient Hydrogenation of Ketones and Aldehydes Catalyzed by
 Well-Defined Iron(II) PNP Pincer Complexes: Evidence for an Insertion
 Mechanism
;
_journal_issue 23
_journal_name_full Organometallics
_journal_page_first 6905
_journal_paper_doi 10.1021/om5009814
_journal_volume 33
_journal_year 2014
_chemical_formula_sum 'C19 H34 Br Cl2 D2 Fe N3 O P2'
_chemical_formula_weight 593.1
_chemical_name_systematic ' ?'
_space_group_IT_number 33
_symmetry_cell_setting orthorhombic
_symmetry_Int_Tables_number 33
_symmetry_space_group_name_Hall 'P 2c -2n'
_symmetry_space_group_name_H-M 'P n a 21'
_cell_angle_alpha 90
_cell_angle_beta 90
_cell_angle_gamma 90
_cell_formula_units_Z 4
_cell_length_a 18.885(3)
_cell_length_b 13.024(2)
_cell_length_c 10.5229(19)
_cell_measurement_reflns_used 9765
_cell_measurement_temperature 100
_cell_measurement_theta_max 38.9
_cell_measurement_theta_min 2.5
_cell_volume 2588.2(7)
_diffrn_ambient_temperature 100
_diffrn_measured_fraction_theta_full 0.99
_diffrn_measured_fraction_theta_max 0.99
_diffrn_measurement_device 'four-cycle diffractometer'
_diffrn_measurement_device_type 'Bruker KAPPA APEX II CCD'
_diffrn_measurement_method '\w and \f-scans'
_diffrn_radiation_monochromator graphite
_diffrn_radiation_probe x-ray
_diffrn_radiation_source 'X-ray tube'
_diffrn_radiation_type 'Mo K\a'
_diffrn_radiation_wavelength 0.71073
_diffrn_reflns_av_R_equivalents 0.0583
_diffrn_reflns_av_unetI/netI 0.0233
_diffrn_reflns_limit_h_max 33
_diffrn_reflns_limit_h_min -33
_diffrn_reflns_limit_k_max 22
_diffrn_reflns_limit_k_min -23
_diffrn_reflns_limit_l_max 18
_diffrn_reflns_limit_l_min -18
_diffrn_reflns_number 184112
_diffrn_reflns_theta_full 39.36
_diffrn_reflns_theta_max 39.36
_diffrn_reflns_theta_min 1.9
_exptl_absorpt_coefficient_mu 2.472
_exptl_absorpt_correction_T_max 0.82
_exptl_absorpt_correction_T_min 0.37
_exptl_absorpt_correction_type multi-scan
_exptl_absorpt_process_details SADABS
_exptl_crystal_colour 'clear yellow'
_exptl_crystal_density_diffrn 1.5216
_exptl_crystal_description 'rhombic prism'
_exptl_crystal_F_000 1216
_exptl_crystal_size_max 0.67
_exptl_crystal_size_mid 0.35
_exptl_crystal_size_min 0.08
_refine_diff_density_max 0.95
_refine_diff_density_min -0.72
_refine_ls_abs_structure_details '  7224 of Friedel pairs used in the refinement'
_refine_ls_abs_structure_Flack 0.010(3)
_refine_ls_extinction_method none
_refine_ls_goodness_of_fit_gt 1.82
_refine_ls_goodness_of_fit_ref 1.77
_refine_ls_hydrogen_treatment mixed
_refine_ls_number_constraints 133
_refine_ls_number_parameters 275
_refine_ls_number_reflns 15162
_refine_ls_number_restraints 3
_refine_ls_R_factor_all 0.0298
_refine_ls_R_factor_gt 0.0264
_refine_ls_shift/su_max 0.0237
_refine_ls_shift/su_mean 0.0013
_refine_ls_structure_factor_coef F
_refine_ls_weighting_details w=1/(\s^2^(F)+0.0001F^2^)
_refine_ls_weighting_scheme sigma
_refine_ls_wR_factor_gt 0.0323
_refine_ls_wR_factor_ref 0.0326
_reflns_number_gt 14174
_reflns_number_total 15162
_reflns_threshold_expression I>3\s(I)
_cod_data_source_file om5009814_si_001.cif
_cod_data_source_block FePNP_CO_H_Br
_cod_depositor_comments
;
The following automatic conversions were performed:

'_diffrn_radiation_probe' value 'X-ray' changed to 'x-ray' according
to
/home/saulius/struct/COD-crude-data--automatic-downloads/rss-feeds/ACS/lib/dictionaries/cif_core.dic
dictionary named 'cif_core.dic' version 2.4.2 from 2011-04-26.

Automatic conversion script
Id: cif_fix_values 2935 2014-11-11 08:27:57Z andrius 

 Adding full bibliography for 4084845--4084850.cif.
;
_cod_original_cell_volume 2588.3(8)
_cod_original_sg_symbol_Hall 'P -2xabc;-2yab;2zc'
_cod_original_formula_sum 'C19 H34 Br1 Cl2 D2 Fe1 N3 O1 P2'
_cod_database_code 4084846

loop_
_symmetry_equiv_pos_site_id
_symmetry_equiv_pos_as_xyz
1 x,y,z
2 -x,-y,z+1/2
3 x+1/2,-y+1/2,z
4 -x+1/2,y+1/2,z+1/2

loop_
_atom_site_label
_atom_site_type_symbol
_atom_site_fract_x
_atom_site_fract_y
_atom_site_fract_z
_atom_site_adp_type
_atom_site_U_iso_or_equiv
_atom_site_site_symmetry_multiplicity
_atom_site_occupancy
_atom_site_calc_flag
Br1 Br 0.078258(5) 0.374485(8) 0.776333(12) Uani 0.01248(2) 4 1 d
Fe1 Fe 0.164356(7) 0.434819(10) 0.944296(15) Uani 0.00803(3) 4 1 d
Cl1 Cl 0.499098(18) 0.47301(3) 0.64236(4) Uani 0.02712(9) 4 1 d
Cl2 Cl 0.61600(3) 0.43344(3) 0.81701(5) Uani 0.04038(13) 4 1 d
P1 P 0.086233(15) 0.44026(2) 1.09880(3) Uani 0.00979(6) 4 1 d
P2 P 0.243538(14) 0.47385(2) 0.79976(2) Uani 0.00889(5) 4 1 d
O1 O 0.22588(5) 0.24330(8) 1.02781(10) Uani 0.0210(2) 4 1 d
N1 N 0.13062(5) 0.57981(6) 0.91176(8) Uani 0.00949(18) 4 1 d
N2 N 0.04789(5) 0.55610(7) 1.07018(10) Uani 0.0143(2) 4 1 d
N3 N 0.21554(5) 0.59352(7) 0.75489(8) Uani 0.01163(19) 4 1 d
C1 C 0.07633(5) 0.61935(8) 0.98038(11) Uani 0.0108(2) 4 1 d
C2 C 0.05157(6) 0.71957(8) 0.96106(11) Uani 0.0135(2) 4 1 d
C3 C 0.08457(6) 0.77935(8) 0.86958(11) Uani 0.0137(2) 4 1 d
C4 C 0.14030(6) 0.74035(8) 0.79873(10) Uani 0.0123(2) 4 1 d
C5 C 0.16155(5) 0.63919(7) 0.82165(10) Uani 0.0096(2) 4 1 d
C6 C 0.11425(6) 0.45493(9) 1.26645(11) Uani 0.0150(2) 4 1 d
C7 C 0.16711(7) 0.54249(11) 1.28345(14) Uani 0.0240(3) 4 1 d
C8 C 0.14227(9) 0.35459(11) 1.32268(13) Uani 0.0239(3) 4 1 d
C9 C 0.01067(6) 0.35017(9) 1.11621(10) Uani 0.0132(2) 4 1 d
C10 C -0.05356(7) 0.37997(10) 1.03542(13) Uani 0.0180(3) 4 1 d
C11 C 0.03402(7) 0.24061(9) 1.08566(13) Uani 0.0191(3) 4 1 d
C12 C 0.33664(6) 0.49652(9) 0.84473(11) Uani 0.0146(2) 4 1 d
C13 C 0.34307(7) 0.58485(10) 0.93963(15) Uani 0.0217(3) 4 1 d
C14 C 0.37151(8) 0.40030(13) 0.89808(18) Uani 0.0307(4) 4 1 d
C15 C 0.24634(6) 0.40641(8) 0.64577(10) Uani 0.0129(2) 4 1 d
C16 C 0.29672(7) 0.45393(10) 0.54853(11) Uani 0.0186(3) 4 1 d
C17 C 0.25916(8) 0.29090(10) 0.65951(13) Uani 0.0239(3) 4 1 d
C18 C 0.19992(6) 0.31794(8) 0.98973(10) Uani 0.0127(2) 4 1 d
C19 C 0.54969(8) 0.37857(10) 0.72221(14) Uani 0.0201(3) 4 1 d
H1c2 H 0.012751 0.746144 1.009931 Uiso 0.0161 4 1 d
H1c3 H 0.068691 0.848395 0.855151 Uiso 0.0165 4 1 d
H1c4 H 0.163625 0.781585 0.735764 Uiso 0.0147 4 1 d
H1c6 H 0.072476 0.472777 1.31351 Uiso 0.018 4 1 d
H1c7 H 0.14727 0.604773 1.250088 Uiso 0.0288 4 1 d
H2c7 H 0.17726 0.551238 1.372181 Uiso 0.0288 4 1 d
H3c7 H 0.210039 0.526542 1.238767 Uiso 0.0288 4 1 d
H1c8 H 0.105182 0.304177 1.322984 Uiso 0.0287 4 1 d
H2c8 H 0.18113 0.330197 1.27221 Uiso 0.0287 4 1 d
H3c8 H 0.158083 0.366388 1.408139 Uiso 0.0287 4 1 d
H1c9 H -0.004225 0.354123 1.203296 Uiso 0.0158 4 1 d
H1c10 H -0.06939 0.447311 1.05925 Uiso 0.0216 4 1 d
H2c10 H -0.040525 0.379888 0.947239 Uiso 0.0216 4 1 d
H3c10 H -0.091017 0.331393 1.049121 Uiso 0.0216 4 1 d
H1c11 H 0.075578 0.224123 1.134071 Uiso 0.0229 4 1 d
H2c11 H -0.003314 0.193677 1.107099 Uiso 0.0229 4 1 d
H3c11 H 0.044464 0.235187 0.996635 Uiso 0.0229 4 1 d
H1c12 H 0.361215 0.515091 0.768253 Uiso 0.0176 4 1 d
H1c13 H 0.325451 0.646806 0.901654 Uiso 0.026 4 1 d
H2c13 H 0.315918 0.569265 1.014306 Uiso 0.026 4 1 d
H3c13 H 0.391869 0.593954 0.962534 Uiso 0.026 4 1 d
H1c14 H 0.374381 0.348999 0.832782 Uiso 0.0369 4 1 d
H2c14 H 0.418284 0.416711 0.92745 Uiso 0.0369 4 1 d
H3c14 H 0.343833 0.374539 0.967649 Uiso 0.0369 4 1 d
H1c15 H 0.199576 0.415565 0.611866 Uiso 0.0154 4 1 d
H1c16 H 0.28885 0.526676 0.544445 Uiso 0.0223 4 1 d
H2c16 H 0.344773 0.440886 0.573531 Uiso 0.0223 4 1 d
H3c16 H 0.288187 0.424091 0.466531 Uiso 0.0223 4 1 d
H1c17 H 0.22617 0.262877 0.719636 Uiso 0.0286 4 1 d
H2c17 H 0.252731 0.25812 0.578613 Uiso 0.0286 4 1 d
H3c17 H 0.306605 0.279247 0.688894 Uiso 0.0286 4 1 d
D1c19 D 0.519056 0.337441 0.77426 Uiso 0.0241 4 1 d
D2c19 D 0.570908 0.333356 0.661051 Uiso 0.0241 4 1 d
H1n3 H 0.2339(10) 0.6268(13) 0.6938(13) Uiso 0.017(5) 4 1 d
H1n2 H 0.0205(10) 0.5822(17) 1.1255(16) Uiso 0.031(6) 4 1 d
H1 H 0.2127(10) 0.4704(17) 1.0432(16) Uiso 0.032(6) 4 1 d

loop_
_atom_site_aniso_label
_atom_site_aniso_type_symbol
_atom_site_aniso_U_11
_atom_site_aniso_U_22
_atom_site_aniso_U_33
_atom_site_aniso_U_12
_atom_site_aniso_U_13
_atom_site_aniso_U_23
Br1 Br 0.01265(4) 0.01374(4) 0.01105(4) -0.00158(3) -0.00333(3) 0.00054(3)
Fe1 Fe 0.00941(5) 0.00794(5) 0.00673(5) 0.00039(4) 0.00003(4) 0.00071(4)
Cl1 Cl 0.02027(13) 0.02478(14) 0.03632(18) 0.00753(11) 0.00710(12) 0.01299(13)
Cl2 Cl 0.0478(3) 0.03241(19) 0.0409(2) -0.00200(16) -0.02154(19) -0.01039(16)
P1 P 0.01124(10) 0.00979(10) 0.00836(10) -0.00141(8) 0.00131(8) 0.00053(8)
P2 P 0.00919(9) 0.01034(9) 0.00713(9) 0.00070(7) 0.00016(7) -0.00001(7)
O1 O 0.0249(4) 0.0165(4) 0.0216(4) 0.0065(3) -0.0023(3) 0.0058(3)
N1 N 0.0107(3) 0.0085(3) 0.0092(3) -0.0004(2) 0.0013(2) 0.0002(2)
N2 N 0.0151(4) 0.0119(3) 0.0159(4) 0.0024(3) 0.0080(3) 0.0020(3)
N3 N 0.0135(3) 0.0112(3) 0.0102(4) 0.0008(3) 0.0036(3) 0.0032(3)
C1 C 0.0116(4) 0.0092(3) 0.0117(4) 0.0000(3) 0.0013(3) -0.0005(3)
C2 C 0.0149(4) 0.0103(3) 0.0151(4) 0.0024(3) 0.0017(3) -0.0012(3)
C3 C 0.0169(4) 0.0085(4) 0.0158(4) 0.0009(3) -0.0021(3) -0.0008(3)
C4 C 0.0145(4) 0.0090(3) 0.0133(4) -0.0011(3) -0.0008(3) 0.0017(3)
C5 C 0.0103(4) 0.0094(3) 0.0092(4) -0.0012(3) -0.0001(3) 0.0005(3)
C6 C 0.0170(4) 0.0196(4) 0.0083(4) -0.0041(3) 0.0010(3) -0.0018(3)
C7 C 0.0264(6) 0.0293(6) 0.0162(5) -0.0124(4) 0.0008(5) -0.0058(5)
C8 C 0.0313(7) 0.0260(6) 0.0144(5) -0.0003(5) -0.0075(5) 0.0022(4)
C9 C 0.0143(4) 0.0147(4) 0.0106(4) -0.0041(3) 0.0004(3) 0.0016(3)
C10 C 0.0141(5) 0.0233(5) 0.0167(5) -0.0040(4) -0.0010(4) 0.0027(4)
C11 C 0.0238(5) 0.0134(4) 0.0201(5) -0.0049(4) -0.0024(4) 0.0022(4)
C12 C 0.0097(4) 0.0210(5) 0.0133(4) -0.0001(3) -0.0007(3) -0.0012(4)
C13 C 0.0203(5) 0.0211(5) 0.0236(5) -0.0039(4) -0.0061(5) -0.0041(5)
C14 C 0.0205(6) 0.0240(6) 0.0477(9) 0.0070(5) -0.0158(6) -0.0026(6)
C15 C 0.0145(4) 0.0147(4) 0.0094(4) 0.0007(3) -0.0001(3) -0.0020(3)
C16 C 0.0198(5) 0.0247(5) 0.0113(4) -0.0013(4) 0.0045(4) -0.0025(4)
C17 C 0.0387(7) 0.0141(5) 0.0187(5) 0.0017(5) 0.0013(5) -0.0045(4)
C18 C 0.0152(4) 0.0120(4) 0.0108(4) 0.0016(3) -0.0002(3) 0.0013(3)
C19 C 0.0236(6) 0.0136(4) 0.0230(6) 0.0001(4) -0.0028(4) 0.0023(4)

loop_
_atom_type_symbol
_atom_type_scat_dispersion_real
_atom_type_scat_dispersion_imag
_atom_type_scat_source
C 0.0033 0.0016 'International Tables Vol C tables 4.2.6.8 and 6.1.1.1'
H 0.0000 0.0000 'International Tables Vol C tables 4.2.6.8 and 6.1.1.1'
Br -0.2901 2.4595 'International Tables Vol C tables 4.2.6.8 and 6.1.1.1'
Cl 0.1484 0.1585 'International Tables Vol C tables 4.2.6.8 and 6.1.1.1'
D 0.0000 0.0000 'International Tables Vol C tables 4.2.6.8 and 6.1.1.1'
Fe 0.3463 0.8444 'International Tables Vol C tables 4.2.6.8 and 6.1.1.1'
N 0.0061 0.0033 'International Tables Vol C tables 4.2.6.8 and 6.1.1.1'
O 0.0106 0.0060 'International Tables Vol C tables 4.2.6.8 and 6.1.1.1'
P 0.1023 0.0942 'International Tables Vol C tables 4.2.6.8 and 6.1.1.1'

loop_
_geom_angle_atom_site_label_1
_geom_angle_atom_site_label_2
_geom_angle_atom_site_label_3
_geom_angle_site_symmetry_1
_geom_angle_site_symmetry_3
_geom_angle
Fe1 Br1 N1 . . 39.354(16)
Fe1 Br1 N2 . 2_564 145.842(18)
N1 Br1 N2 . 2_564 106.50(2)
Br1 Fe1 P1 . . 95.482(16)
Br1 Fe1 P2 . . 91.477(16)
Br1 Fe1 N1 . . 88.24(3)
Br1 Fe1 C18 . . 99.75(4)
Br1 Fe1 H1 . . 178.6(7)
P1 Fe1 P2 . . 164.579(12)
P1 Fe1 N1 . . 83.32(3)
P1 Fe1 C18 . . 94.85(4)
P1 Fe1 H1 . . 83.2(7)
P2 Fe1 N1 . . 83.16(3)
P2 Fe1 C18 . . 97.52(4)
P2 Fe1 H1 . . 89.7(7)
N1 Fe1 C18 . . 171.95(4)
N1 Fe1 H1 . . 91.2(9)
C18 Fe1 H1 . . 80.8(9)
Fe1 P1 N2 . . 100.58(4)
Fe1 P1 C6 . . 121.10(4)
Fe1 P1 C9 . . 124.68(4)
N2 P1 C6 . . 101.47(5)
N2 P1 C9 . . 104.53(5)
C6 P1 C9 . . 101.00(5)
Fe1 P2 N3 . . 101.05(3)
Fe1 P2 C12 . . 120.61(4)
Fe1 P2 C15 . . 121.25(4)
N3 P2 C12 . . 102.67(5)
N3 P2 C15 . . 101.54(5)
C12 P2 C15 . . 105.92(5)
Br1 N1 Fe1 . . 52.41(2)
Br1 N1 C1 . . 108.79(6)
Br1 N1 C5 . . 107.43(6)
Fe1 N1 C1 . . 120.19(7)
Fe1 N1 C5 . . 121.02(7)
C1 N1 C5 . . 118.79(9)
Br1 N2 P1 2_565 . 115.34(5)
Br1 N2 C1 2_565 . 124.49(7)
Br1 N2 H1n2 2_565 . 9.7(14)
P1 N2 C1 . . 119.41(8)
P1 N2 H1n2 . . 119.5(14)
C1 N2 H1n2 . . 118.2(14)
P2 N3 C5 . . 118.84(7)
P2 N3 H1n3 . . 123.2(12)
C5 N3 H1n3 . . 118.0(12)
N1 C1 N2 . . 115.94(9)
N1 C1 C2 . . 121.93(10)
N2 C1 C2 . . 122.12(10)
C1 C2 C3 . . 118.29(10)
C1 C2 H1c2 . . 120.86
C3 C2 H1c2 . . 120.86
C2 C3 C4 . . 120.60(10)
C2 C3 H1c3 . . 119.7
C4 C3 H1c3 . . 119.7
C3 C4 C5 . . 118.07(9)
C3 C4 H1c4 . . 120.97
C5 C4 H1c4 . . 120.97
N1 C5 N3 . . 115.49(9)
N1 C5 C4 . . 122.31(9)
N3 C5 C4 . . 122.20(9)
P1 C6 C7 . . 112.07(8)
P1 C6 C8 . . 112.30(8)
P1 C6 H1c6 . . 106.36
C7 C6 C8 . . 111.53(11)
C7 C6 H1c6 . . 107.22
C8 C6 H1c6 . . 106.96
C6 C7 H1c7 . . 109.47
C6 C7 H2c7 . . 109.47
C6 C7 H3c7 . . 109.47
H1c7 C7 H2c7 . . 109.47
H1c7 C7 H3c7 . . 109.47
H2c7 C7 H3c7 . . 109.47
C6 C8 H1c8 . . 109.47
C6 C8 H2c8 . . 109.47
C6 C8 H3c8 . . 109.47
H1c8 C8 H2c8 . . 109.47
H1c8 C8 H3c8 . . 109.47
H2c8 C8 H3c8 . . 109.47
P1 C9 C10 . . 113.20(8)
P1 C9 C11 . . 110.34(8)
P1 C9 H1c9 . . 106.59
C10 C9 C11 . . 110.40(10)
C10 C9 H1c9 . . 106.52
C11 C9 H1c9 . . 109.6
C9 C10 H1c10 . . 109.47
C9 C10 H2c10 . . 109.47
C9 C10 H3c10 . . 109.47
H1c10 C10 H2c10 . . 109.47
H1c10 C10 H3c10 . . 109.47
H2c10 C10 H3c10 . . 109.47
C9 C11 H1c11 . . 109.47
C9 C11 H2c11 . . 109.47
C9 C11 H3c11 . . 109.47
H1c11 C11 H2c11 . . 109.47
H1c11 C11 H3c11 . . 109.47
H2c11 C11 H3c11 . . 109.47
P2 C12 C13 . . 111.33(8)
P2 C12 C14 . . 112.02(9)
P2 C12 H1c12 . . 106.62
C13 C12 C14 . . 110.14(11)
C13 C12 H1c12 . . 108.64
C14 C12 H1c12 . . 107.9
C12 C13 H1c13 . . 109.47
C12 C13 H2c13 . . 109.47
C12 C13 H3c13 . . 109.47
H1c13 C13 H2c13 . . 109.47
H1c13 C13 H3c13 . . 109.47
H2c13 C13 H3c13 . . 109.47
C12 C14 H1c14 . . 109.47
C12 C14 H2c14 . . 109.47
C12 C14 H3c14 . . 109.47
H1c14 C14 H2c14 . . 109.47
H1c14 C14 H3c14 . . 109.47
H2c14 C14 H3c14 . . 109.47
P2 C15 C16 . . 114.42(8)
P2 C15 C17 . . 112.94(8)
P2 C15 H1c15 . . 103.94
C16 C15 C17 . . 111.28(10)
C16 C15 H1c15 . . 105.88
C17 C15 H1c15 . . 107.62
C15 C16 H1c16 . . 109.47
C15 C16 H2c16 . . 109.47
C15 C16 H3c16 . . 109.47
H1c16 C16 H2c16 . . 109.47
H1c16 C16 H3c16 . . 109.47
H2c16 C16 H3c16 . . 109.47
C15 C17 H1c17 . . 109.47
C15 C17 H2c17 . . 109.47
C15 C17 H3c17 . . 109.47
H1c17 C17 H2c17 . . 109.47
H1c17 C17 H3c17 . . 109.47
H2c17 C17 H3c17 . . 109.47
Fe1 C18 O1 . . 174.97(10)
D1c19 C19 D2c19 . . 106.96

loop_
_geom_bond_atom_site_label_1
_geom_bond_atom_site_label_2
_geom_bond_site_symmetry_2
_geom_bond_distance
Br1 Fe1 . 2.5269(6)
Br1 N1 . 3.1876(12)
Br1 N2 2_564 3.3465(13)
Fe1 P1 . 2.1966(6)
Fe1 P2 . 2.1927(6)
Fe1 N1 . 2.0222(11)
Fe1 C18 . 1.7312(12)
Fe1 H1 . 1.460(18)
P1 N2 . 1.7005(11)
P1 C6 . 1.8516(13)
P1 C9 . 1.8566(12)
P2 N3 . 1.7123(11)
P2 C12 . 1.8447(12)
P2 C15 . 1.8440(12)
O1 C18 . 1.1601(15)
N1 C1 . 1.3557(14)
N1 C5 . 1.3559(13)
N2 C1 . 1.3638(15)
N2 H1n2 . 0.850(19)
N3 C5 . 1.3737(14)
N3 H1n3 . 0.850(15)
C1 C2 . 1.4014(15)
C2 C3 . 1.3862(16)
C2 H1c2 . 0.96
C3 C4 . 1.3862(16)
C3 H1c3 . 0.96
C4 C5 . 1.3982(14)
C4 H1c4 . 0.96
C6 C7 . 1.5262(19)
C6 C8 . 1.5291(19)
C6 H1c6 . 0.96
C7 H1c7 . 0.96
C7 H2c7 . 0.96
C7 H3c7 . 0.96
C8 H1c8 . 0.96
C8 H2c8 . 0.96
C8 H3c8 . 0.96
C9 C10 . 1.5311(17)
C9 C11 . 1.5277(17)
C9 H1c9 . 0.96
C10 H1c10 . 0.96
C10 H2c10 . 0.96
C10 H3c10 . 0.96
C11 H1c11 . 0.96
C11 H2c11 . 0.96
C11 H3c11 . 0.96
C12 C13 . 1.5282(19)
C12 C14 . 1.523(2)
C12 H1c12 . 0.96
C13 H1c13 . 0.96
C13 H2c13 . 0.96
C13 H3c13 . 0.96
C14 H1c14 . 0.96
C14 H2c14 . 0.96
C14 H3c14 . 0.96
C15 C16 . 1.5281(17)
C15 C17 . 1.5307(18)
C15 H1c15 . 0.96
C16 H1c16 . 0.96
C16 H2c16 . 0.96
C16 H3c16 . 0.96
C17 H1c17 . 0.96
C17 H2c17 . 0.96
C17 H3c17 . 0.96
C19 D1c19 . 0.96
C19 D2c19 . 0.96

loop_
_jana_cell_twin_matrix_id
_jana_cell_twin_volume_fraction
_jana_cell_twin_matrix_1_1
_jana_cell_twin_matrix_1_2
_jana_cell_twin_matrix_1_3
_jana_cell_twin_matrix_2_1
_jana_cell_twin_matrix_2_2
_jana_cell_twin_matrix_2_3
_jana_cell_twin_matrix_3_1
_jana_cell_twin_matrix_3_2
_jana_cell_twin_matrix_3_3
1 0.990(3) 1 0 0 0 1 0 0 0 1
2 0.010(3) -1 0 0 0 -1 0 0 0 -1

loop_
_restr_distance_atom_site_label_1
_restr_distance_atom_site_label_2
_restr_distance_target
_restr_distance_target_weight_param
N2 H1n2 0.85 0.001
N3 H1n3 0.85 0.001
Fe1 H1 1.46 0.001
